data_7206858
loop_
_publ_author_name
'Lari, Alberth'
'Pitak, Mateusz B.'
'Coles, Simon J.'
'Bresco, Emma'
'Belser, Peter'
'Beyeler, Andreas'
'Pilkington, Melanie'
'Wallis, John D.'

_publ_section_title
;
 The use of the triptycene framework for observing O&#x22EF;C&#xE001;O
 molecular interactions
;
_journal_issue 23
_journal_name_full CrystEngComm
_journal_page_first 6978
_journal_paper_doi 10.1039/c1ce05955f
_journal_volume 13
_journal_year 2011
_chemical_formula_sum 'C24 H17 N O4'
_chemical_formula_weight 383.39
_chemical_name_systematic
;
1,4-Dihydroxytriptycene-9,10-dicarbaldehyde
acetonitrile solvate cpd 10.CH3CN
;
_space_group_IT_number 2
_symmetry_cell_setting triclinic
_symmetry_space_group_name_Hall '-P 1'
_symmetry_space_group_name_H-M 'P -1'
_atom_sites_solution_hydrogens geom
_atom_sites_solution_primary direct
_atom_sites_solution_secondary difmap
_audit_creation_method SHELXL-97
_cell_angle_alpha 80.718(3)
_cell_angle_beta 87.782(3)
_cell_angle_gamma 65.542(2)
_cell_formula_units_Z 2
_cell_length_a 9.0118(3)
_cell_length_b 9.6549(4)
_cell_length_c 11.6967(5)
_cell_measurement_reflns_used 17514
_cell_measurement_temperature 120(2)
_cell_measurement_theta_max 27.48
_cell_measurement_theta_min 2.91
_cell_volume 913.81(6)
_computing_cell_refinement 'DENZO (Otwinowski & Minor, 1997) & COLLECT (Hooft, R.W.W., 1998)'
_computing_data_collection 'COLLECT (Hooft, R.W.W., 1998)'
_computing_data_reduction 'DENZO (Otwinowski & Minor, 1997) & COLLECT (Hooft, R.W.W., 1998)'
_computing_structure_refinement 'SHELXL-97 (Sheldrick, 1997)'
_computing_structure_solution 'SHELXS-97 (Sheldrick, 1990)'
_diffrn_ambient_temperature 120(2)
_diffrn_detector_area_resol_mean 9.091
_diffrn_measured_fraction_theta_full 0.998
_diffrn_measured_fraction_theta_max 0.998
_diffrn_measurement_device_type
;
'Bruker-Nonius Roper CCD camera on \k-goniostat'
;
_diffrn_measurement_method '\f & \w scans'
_diffrn_radiation_monochromator graphite
_diffrn_radiation_source 'Bruker-Nonius FR591 rotating anode'
_diffrn_radiation_type MoK\a
_diffrn_radiation_wavelength 0.71073
_diffrn_reflns_av_R_equivalents 0.0588
_diffrn_reflns_av_sigmaI/netI 0.0554
_diffrn_reflns_limit_h_max 11
_diffrn_reflns_limit_h_min -11
_diffrn_reflns_limit_k_max 12
_diffrn_reflns_limit_k_min -12
_diffrn_reflns_limit_l_max 15
_diffrn_reflns_limit_l_min -15
_diffrn_reflns_number 19634
_diffrn_reflns_theta_full 27.50
_diffrn_reflns_theta_max 27.50
_diffrn_reflns_theta_min 2.99
_exptl_absorpt_coefficient_mu 0.095
_exptl_absorpt_correction_T_max 0.7456
_exptl_absorpt_correction_T_min 0.6523
_exptl_absorpt_correction_type multi-scan
_exptl_absorpt_process_details 'SADABS 2007/2 (Sheldrick, G.M., 2007)'
_exptl_crystal_colour colourless
_exptl_crystal_density_diffrn 1.393
_exptl_crystal_density_method 'not measured'
_exptl_crystal_description block
_exptl_crystal_F_000 400
_exptl_crystal_size_max 0.28
_exptl_crystal_size_mid 0.20
_exptl_crystal_size_min 0.07
_refine_diff_density_max 0.411
_refine_diff_density_min -0.245
_refine_diff_density_rms 0.057
_refine_ls_extinction_method none
_refine_ls_goodness_of_fit_ref 1.043
_refine_ls_hydrogen_treatment mixed
_refine_ls_matrix_type full
_refine_ls_number_parameters 269
_refine_ls_number_reflns 4190
_refine_ls_number_restraints 0
_refine_ls_restrained_S_all 1.043
_refine_ls_R_factor_all 0.0845
_refine_ls_R_factor_gt 0.0554
_refine_ls_shift/su_max 0.000
_refine_ls_shift/su_mean 0.000
_refine_ls_structure_factor_coef Fsqd
_refine_ls_weighting_details 'calc w=1/[\s^2^(Fo^2^)+(0.0690P)^2^+0.3258P] where P=(Fo^2^+2Fc^2^)/3'
_refine_ls_weighting_scheme calc
_refine_ls_wR_factor_gt 0.1316
_refine_ls_wR_factor_ref 0.1468
_reflns_number_gt 2991
_reflns_number_total 4190
_reflns_threshold_expression >2sigma(I)
_cod_data_source_file c1ce05955f.txt
_cod_data_source_block c:\ohsoton\p-1
_cod_original_sg_symbol_H-M P-1
_cod_database_code 7206858

loop_
_symmetry_equiv_pos_as_xyz
'x, y, z'
'-x, -y, -z'

loop_
_atom_site_label
_atom_site_type_symbol
_atom_site_fract_x
_atom_site_fract_y
_atom_site_fract_z
_atom_site_U_iso_or_equiv
_atom_site_adp_type
_atom_site_occupancy
_atom_site_symmetry_multiplicity
_atom_site_calc_flag
_atom_site_refinement_flags
O1 O 0.29468(18) 0.15894(16) 0.99789(13) 0.0299(3) Uani 1 1 d .
H1 H 0.350(3) 0.107(3) 1.067(2) 0.036 Uiso 1 1 d .
O2 O 0.01470(18) -0.15349(17) 0.78665(13) 0.0308(4) Uani 1 1 d .
H2 H 0.057(3) -0.253(3) 0.813(2) 0.037 Uiso 1 1 d .
O3 O 0.13852(17) 0.52194(15) 0.84661(12) 0.0291(3) Uani 1 1 d .
O4 O -0.2383(2) 0.1303(2) 0.56918(14) 0.0460(4) Uani 1 1 d .
C1 C 0.1230(2) 0.15250(19) 0.85107(15) 0.0182(4) Uani 1 1 d .
C2 C 0.2286(2) 0.0778(2) 0.94696(16) 0.0210(4) Uani 1 1 d .
C3 C 0.2642(2) -0.0766(2) 0.98817(16) 0.0232(4) Uani 1 1 d .
H3 H 0.3375 -0.1291 1.0528 0.028 Uiso 1 1 calc R
C4 C 0.1938(2) -0.1539(2) 0.93573(16) 0.0226(4) Uani 1 1 d .
H4 H 0.2208 -0.2596 0.9638 0.027 Uiso 1 1 calc R
C5 C 0.0838(2) -0.0786(2) 0.84224(16) 0.0211(4) Uani 1 1 d .
C6 C 0.0439(2) 0.0772(2) 0.80181(15) 0.0188(4) Uani 1 1 d .
C7 C -0.0823(2) 0.1830(2) 0.70528(15) 0.0195(4) Uani 1 1 d .
C8 C 0.0157(2) 0.23988(19) 0.61378(15) 0.0193(4) Uani 1 1 d .
C9 C 0.0282(2) 0.2234(2) 0.49711(16) 0.0241(4) Uani 1 1 d .
H9 H -0.0299 0.1751 0.4654 0.029 Uiso 1 1 calc R
C10 C 0.1275(2) 0.2789(2) 0.42764(16) 0.0260(4) Uani 1 1 d .
H10 H 0.1387 0.2665 0.3484 0.031 Uiso 1 1 calc R
C11 C 0.2097(2) 0.3519(2) 0.47300(17) 0.0255(4) Uani 1 1 d .
H11 H 0.2753 0.3907 0.4243 0.031 Uiso 1 1 calc R
C12 C 0.1972(2) 0.3691(2) 0.58971(16) 0.0226(4) Uani 1 1 d .
H12 H 0.2534 0.4198 0.6206 0.027 Uiso 1 1 calc R
C13 C 0.1011(2) 0.31104(19) 0.66037(15) 0.0189(4) Uani 1 1 d .
C14 C 0.0758(2) 0.3201(2) 0.79125(15) 0.0185(4) Uani 1 1 d .
C15 C -0.1090(2) 0.3995(2) 0.80588(15) 0.0180(4) Uani 1 1 d .
C16 C -0.1935(2) 0.5246(2) 0.86225(16) 0.0222(4) Uani 1 1 d .
H16 H -0.1371 0.5741 0.8945 0.027 Uiso 1 1 calc R
C17 C -0.3629(2) 0.5769(2) 0.87100(17) 0.0271(4) Uani 1 1 d .
H17 H -0.4212 0.6608 0.9111 0.033 Uiso 1 1 calc R
C18 C -0.4458(2) 0.5079(2) 0.82200(17) 0.0276(4) Uani 1 1 d .
H18 H -0.5611 0.5463 0.8264 0.033 Uiso 1 1 calc R
C19 C -0.3610(2) 0.3817(2) 0.76592(16) 0.0241(4) Uani 1 1 d .
H19 H -0.4181 0.3340 0.7323 0.029 Uiso 1 1 calc R
C20 C -0.1926(2) 0.3264(2) 0.75945(15) 0.0189(4) Uani 1 1 d .
C21 C -0.1910(2) 0.1143(2) 0.66575(18) 0.0260(4) Uani 1 1 d .
H21 H -0.2244 0.0528 0.7234 0.031 Uiso 1 1 calc R
C22 C 0.1838(2) 0.3915(2) 0.82744(16) 0.0221(4) Uani 1 1 d .
H22 H 0.2974 0.3282 0.8359 0.027 Uiso 1 1 calc R
N31 N -0.4547(2) -0.0155(2) 0.78443(16) 0.0387(5) Uani 1 1 d .
C31 C -0.5168(2) -0.0445(2) 0.71468(18) 0.0289(5) Uani 1 1 d .
C32 C -0.5959(3) -0.0831(3) 0.62773(19) 0.0358(5) Uani 1 1 d .
H32A H -0.5146 -0.1387 0.5744 0.054 Uiso 1 1 calc R
H32B H -0.6781 0.0116 0.5844 0.054 Uiso 1 1 calc R
H32C H -0.6487 -0.1485 0.6653 0.054 Uiso 1 1 calc R

loop_
_atom_site_aniso_label
_atom_site_aniso_U_11
_atom_site_aniso_U_22
_atom_site_aniso_U_33
_atom_site_aniso_U_23
_atom_site_aniso_U_13
_atom_site_aniso_U_12
O1 0.0383(8) 0.0283(8) 0.0259(8) -0.0007(6) -0.0106(6) -0.0168(6)
O2 0.0406(8) 0.0210(7) 0.0340(8) -0.0029(6) -0.0080(6) -0.0155(7)
O3 0.0377(8) 0.0208(7) 0.0335(8) -0.0063(6) -0.0010(6) -0.0158(6)
O4 0.0497(10) 0.0661(12) 0.0344(9) -0.0128(8) -0.0057(7) -0.0339(9)
C1 0.0196(9) 0.0146(8) 0.0182(9) -0.0027(7) 0.0036(7) -0.0052(7)
C2 0.0229(9) 0.0193(9) 0.0203(9) -0.0034(7) 0.0019(7) -0.0083(7)
C3 0.0247(10) 0.0215(9) 0.0190(9) 0.0002(7) 0.0006(7) -0.0065(8)
C4 0.0250(10) 0.0150(9) 0.0228(10) 0.0013(7) 0.0040(7) -0.0053(7)
C5 0.0260(10) 0.0189(9) 0.0211(9) -0.0054(7) 0.0055(7) -0.0117(8)
C6 0.0212(9) 0.0174(9) 0.0170(9) -0.0031(7) 0.0038(7) -0.0073(7)
C7 0.0219(9) 0.0179(9) 0.0186(9) -0.0026(7) -0.0001(7) -0.0082(7)
C8 0.0202(9) 0.0140(8) 0.0191(9) -0.0017(7) 0.0000(7) -0.0028(7)
C9 0.0278(10) 0.0185(9) 0.0221(10) -0.0020(8) -0.0031(7) -0.0059(8)
C10 0.0292(10) 0.0232(10) 0.0183(9) -0.0032(8) 0.0028(8) -0.0037(8)
C11 0.0232(10) 0.0206(9) 0.0241(10) 0.0025(8) 0.0047(8) -0.0032(8)
C12 0.0212(9) 0.0178(9) 0.0251(10) 0.0002(8) 0.0011(7) -0.0057(7)
C13 0.0220(9) 0.0128(8) 0.0178(9) -0.0007(7) 0.0005(7) -0.0037(7)
C14 0.0208(9) 0.0159(8) 0.0180(9) -0.0018(7) 0.0006(7) -0.0073(7)
C15 0.0218(9) 0.0163(8) 0.0145(8) 0.0002(7) 0.0006(7) -0.0075(7)
C16 0.0267(10) 0.0194(9) 0.0207(9) -0.0005(7) 0.0019(7) -0.0107(8)
C17 0.0288(10) 0.0200(9) 0.0279(11) -0.0044(8) 0.0062(8) -0.0058(8)
C18 0.0232(10) 0.0238(10) 0.0312(11) -0.0020(8) 0.0040(8) -0.0061(8)
C19 0.0248(10) 0.0236(10) 0.0235(10) -0.0011(8) -0.0002(7) -0.0105(8)
C20 0.0244(9) 0.0160(8) 0.0154(9) 0.0005(7) 0.0002(7) -0.0085(7)
C21 0.0259(10) 0.0203(9) 0.0320(11) -0.0068(8) -0.0020(8) -0.0084(8)
C22 0.0262(10) 0.0210(9) 0.0197(9) 0.0003(7) -0.0020(7) -0.0113(8)
N31 0.0355(10) 0.0561(13) 0.0290(10) -0.0022(9) -0.0016(8) -0.0247(9)
C31 0.0237(10) 0.0345(11) 0.0248(10) 0.0003(9) 0.0017(8) -0.0102(9)
C32 0.0297(11) 0.0384(12) 0.0352(12) -0.0109(10) -0.0021(9) -0.0079(10)

loop_
_atom_type_symbol
_atom_type_description
_atom_type_scat_dispersion_real
_atom_type_scat_dispersion_imag
_atom_type_scat_source
C C 0.0033 0.0016 'International Tables Vol C Tables 4.2.6.8 and 6.1.1.4'
H H 0.0000 0.0000 'International Tables Vol C Tables 4.2.6.8 and 6.1.1.4'
O O 0.0106 0.0060 'International Tables Vol C Tables 4.2.6.8 and 6.1.1.4'
N N 0.0061 0.0033 'International Tables Vol C Tables 4.2.6.8 and 6.1.1.4'

loop_
_geom_angle_atom_site_label_1
_geom_angle_atom_site_label_2
_geom_angle_atom_site_label_3
_geom_angle
C2 C1 C6 120.51(16)
C2 C1 C14 126.04(16)
C6 C1 C14 113.42(15)
O1 C2 C1 118.81(16)
O1 C2 C3 122.07(17)
C1 C2 C3 119.12(17)
C4 C3 C2 120.46(17)
C3 C4 C5 120.81(17)
O2 C5 C4 122.07(16)
O2 C5 C6 118.58(17)
C4 C5 C6 119.35(17)
C5 C6 C1 119.50(16)
C5 C6 C7 127.27(16)
C1 C6 C7 113.24(15)
C21 C7 C8 118.27(15)
C21 C7 C6 114.43(15)
C8 C7 C6 104.98(14)
C21 C7 C20 107.47(14)
C8 C7 C20 105.46(14)
C6 C7 C20 105.16(14)
C9 C8 C13 120.48(17)
C9 C8 C7 127.16(16)
C13 C8 C7 112.33(15)
C8 C9 C10 118.94(18)
C11 C10 C9 120.65(17)
C10 C11 C12 120.64(18)
C13 C12 C11 119.14(18)
C12 C13 C8 120.12(16)
C12 C13 C14 125.35(16)
C8 C13 C14 114.52(15)
C22 C14 C15 119.32(15)
C22 C14 C1 113.65(15)
C15 C14 C1 104.20(14)
C22 C14 C13 107.03(14)
C15 C14 C13 106.32(14)
C1 C14 C13 105.30(13)
C16 C15 C20 120.13(16)
C16 C15 C14 127.61(16)
C20 C15 C14 112.19(14)
C15 C16 C17 119.19(17)
C18 C17 C16 120.64(17)
C17 C18 C19 120.19(17)
C20 C19 C18 119.63(18)
C19 C20 C15 120.15(16)
C19 C20 C7 125.14(16)
C15 C20 C7 114.70(15)
O4 C21 C7 125.88(19)
O3 C22 C14 125.85(17)
N31 C31 C32 179.1(2)

loop_
_geom_bond_atom_site_label_1
_geom_bond_atom_site_label_2
_geom_bond_distance
O1 C2 1.374(2)
O2 C5 1.374(2)
O3 C22 1.209(2)
O4 C21 1.187(2)
C1 C2 1.391(3)
C1 C6 1.402(3)
C1 C14 1.541(2)
C2 C3 1.394(3)
C3 C4 1.380(3)
C4 C5 1.392(3)
C5 C6 1.397(3)
C6 C7 1.542(3)
C7 C21 1.511(3)
C7 C8 1.538(2)
C7 C20 1.549(2)
C8 C9 1.394(3)
C8 C13 1.398(3)
C9 C10 1.397(3)
C10 C11 1.381(3)
C11 C12 1.396(3)
C12 C13 1.394(3)
C13 C14 1.550(2)
C14 C22 1.511(3)
C14 C15 1.534(2)
C15 C16 1.389(2)
C15 C20 1.399(2)
C16 C17 1.401(3)
C17 C18 1.378(3)
C18 C19 1.395(3)
C19 C20 1.388(3)
N31 C31 1.139(3)
C31 C32 1.442(3)
